data_9003692
loop_
_publ_author_name
'Comodi, P.'
'Fumagalli, P.'
'Nazzareni, S.'
'Zanazzi, P. F.'

_publ_section_title
;
 The 10 A phase: Crystal structure from single-crystal X-ray data
;
_journal_name_full 'American Mineralogist'
_journal_page_first 1012
_journal_page_last 1016
_journal_paper_doi 10.2138/am.2005.1831
_journal_volume 90
_journal_year 2005
_chemical_formula_structural Mg3Si4O10(OH)2*H2O
_chemical_formula_sum 'H4 Mg3 O13 Si4'
_space_group_IT_number 12
_symmetry_space_group_name_Hall '-C 2y'
_symmetry_space_group_name_H-M 'C 1 2/m 1'
_cell_angle_alpha 90
_cell_angle_beta 99.98
_cell_angle_gamma 90
_cell_formula_units_Z 2
_cell_length_a 5.323
_cell_length_b 9.203
_cell_length_c 10.216
_cell_volume 492.884
_database_code_amcsd 0003790
_exptl_crystal_density_diffrn 2.677
_cod_original_formula_sum 'Mg3 Si4 O13 H4'
_cod_database_code 9003692
_amcsd_formula_title Mg3Si4O10(OH)2*H2O

loop_
_space_group_symop_operation_xyz
x,y,z
1/2+x,1/2+y,z
x,-y,z
1/2+x,1/2-y,z
-x,y,-z
1/2-x,1/2+y,-z
-x,-y,-z
1/2-x,1/2-y,-z

loop_
_atom_site_label
_atom_site_fract_x
_atom_site_fract_y
_atom_site_fract_z
_atom_site_U_iso_or_equiv
_atom_site_type_symbol
_atom_site_attached_hydrogens
Mg1 0.00000 0.50000 0.50000 0.01800 Mg 0
Mg2 0.00000 0.83350 0.50000 0.02000 Mg 0
Si 0.57680 0.16660 0.23050 0.01800 Si 0
O1 0.80890 0.24870 0.17510 0.02200 O 0
O2 0.55710 0.00000 0.17550 0.02100 O 0
O3 0.62910 0.16740 0.39010 0.01500 O 0
O-H4 0.13250 0.00000 0.39470 0.01600 O 1
Wat5 0.00000 0.00000 0.00000 0.09900 O 2

loop_
_cod_changelog_entry_id
_cod_changelog_entry_author
_cod_changelog_entry_date
_cod_changelog_entry_text
1
;cod-tools version 3.8.0
Id: cif_guess_AMCSD_atom_types 9574 2023-05-10 09:00:05Z saulius
;
2023-05-10T18:48:29+03:00
;Derived atom types and hydrogen counts
from atom names that follow the AMCSD naming convention
(Wat == water, O-H == hydroxyl).
;

loop_
_cod_related_entry_id
_cod_related_entry_database
_cod_related_entry_code
1 AMCSD 0003790
